data_7237176
loop_
_publ_author_name
'Szimhardt, Norbert'
'Wurzenberger, Maximilian H. H.'
'Zeisel, Lukas'
'Gruhne, Michael S.'
'Lommel, Marcus'
'Stierstorfer, J\"org'

_publ_section_title
;
 Maximization of the energy capability level in transition metal complexes
 through application of 1-amino- and 2-amino-5H-tetrazole ligands
;
_journal_issue 33
_journal_name_full 'Journal of Materials Chemistry A'
_journal_page_first 16257
_journal_paper_doi 10.1039/C8TA06326E
_journal_volume 6
_journal_year 2018
_chemical_formula_moiety '	C6 H18 N30 Zn, 2(N O3)'
_chemical_formula_sum 'C6 H18 N32 O6 Zn'
_chemical_formula_weight 699.89
_chemical_name_common 'hexakis(1-methyltetrazolyl) zinc(II9 dinitrate'
_chemical_name_systematic
;
hexakis(1-methyltetrazolyl) zinc(II9 dinitrate
;
_space_group_IT_number 14
_space_group_name_Hall '-P 2yn'
_space_group_name_H-M_alt 'P 1 21/n 1'
_symmetry_cell_setting monoclinic
_symmetry_Int_Tables_number 14
_symmetry_space_group_name_Hall '-P 2yn'
_symmetry_space_group_name_H-M 'P 1 21/n 1'
_atom_sites_solution_hydrogens mixed
_audit_creation_date
;
'Mon Mar 27 21:16:30 2017'
;
_audit_creation_method SHELXL-2013
_audit_update_record
;
2018-04-04 deposited with the CCDC.
2018-08-03 downloaded from the CCDC.
;
_cell_angle_alpha 90
_cell_angle_beta 90.610(11)
_cell_angle_gamma 90
_cell_formula_units_Z 2
_cell_length_a 9.4477(10)
_cell_length_b 7.9116(9)
_cell_length_c 17.279(2)
_cell_measurement_reflns_used 1382
_cell_measurement_temperature 173(2)
_cell_measurement_theta_max 26.5900
_cell_measurement_theta_min 4.8560
_cell_volume 1291.5(3)
_computing_cell_refinement
;
CrysAlisPro, Agilent Technologies,
Version 1.171.37.33 (release 27-03-2014 CrysAlis171 .NET)
(compiled Mar 27 2014,17:12:48)
;
_computing_data_collection
;
CrysAlisPro, Agilent Technologies,
Version 1.171.37.33 (release 27-03-2014 CrysAlis171 .NET)
(compiled Mar 27 2014,17:12:48)
;
_computing_data_reduction
;
CrysAlisPro, Agilent Technologies,
Version 1.171.37.33 (release 27-03-2014 CrysAlis171 .NET)
(compiled Mar 27 2014,17:12:48)
;
_computing_structure_refinement 'SHELXL-2013 (Sheldrick, 2013)'
_diffrn_ambient_temperature 173(2)
_diffrn_detector 'CCD plate'
_diffrn_detector_area_resol_mean 15.9809
_diffrn_detector_type Sapphire3
_diffrn_measured_fraction_theta_full 0.994
_diffrn_measured_fraction_theta_max 0.994
_diffrn_measurement_details
;
#__ type_ start__ end____ width___ exp.time_
  1 omega  -95.00  -66.00   1.0000   15.0000
omega____ theta____ kappa____ phi______ frames
    -      -28.6994   19.0000 -120.0000 29

#__ type_ start__ end____ width___ exp.time_
  2 omega   -4.00   44.00   1.0000   15.0000
omega____ theta____ kappa____ phi______ frames
    -      -28.6994   19.0000 -120.0000 48

#__ type_ start__ end____ width___ exp.time_
  3 omega -108.00  -65.00   1.0000   15.0000
omega____ theta____ kappa____ phi______ frames
    -      -28.6994 -179.0000  120.0000 43

#__ type_ start__ end____ width___ exp.time_
  4 omega  -21.00   75.00   1.0000   15.0000
omega____ theta____ kappa____ phi______ frames
    -       29.7932  -99.0000  -60.0000 96

#__ type_ start__ end____ width___ exp.time_
  5 omega   -1.00   86.00   1.0000   15.0000
omega____ theta____ kappa____ phi______ frames
    -       29.7932   77.0000  150.0000 87

#__ type_ start__ end____ width___ exp.time_
  6 omega    3.00   98.00   1.0000   15.0000
omega____ theta____ kappa____ phi______ frames
    -       29.7932   77.0000   60.0000 95

#__ type_ start__ end____ width___ exp.time_
  7 omega  -15.00   66.00   1.0000   15.0000
omega____ theta____ kappa____ phi______ frames
    -       29.7932   19.0000   60.0000 81

;
_diffrn_measurement_device 'four-circle diffractometer'
_diffrn_measurement_device_type 'Xcalibur, Sapphire3'
_diffrn_measurement_method '\w scans'
_diffrn_orient_matrix_UB_11 0.0296900000
_diffrn_orient_matrix_UB_12 0.0044398000
_diffrn_orient_matrix_UB_13 0.0378254000
_diffrn_orient_matrix_UB_21 -0.0215885000
_diffrn_orient_matrix_UB_22 0.0856045000
_diffrn_orient_matrix_UB_23 0.0028735000
_diffrn_orient_matrix_UB_31 -0.0655116000
_diffrn_orient_matrix_UB_32 -0.0262350000
_diffrn_orient_matrix_UB_33 0.0156809000
_diffrn_radiation_monochromator graphite
_diffrn_radiation_probe x-ray
_diffrn_radiation_type MoK\a
_diffrn_radiation_wavelength 0.71073
_diffrn_reflns_av_R_equivalents 0.0804
_diffrn_reflns_av_sigmaI/netI 0.1570
_diffrn_reflns_av_unetI/netI 0.0758
_diffrn_reflns_Laue_measured_fraction_full 0.994
_diffrn_reflns_Laue_measured_fraction_max 0.994
_diffrn_reflns_limit_h_max 11
_diffrn_reflns_limit_h_min -11
_diffrn_reflns_limit_k_max 9
_diffrn_reflns_limit_k_min -9
_diffrn_reflns_limit_l_max 20
_diffrn_reflns_limit_l_min -21
_diffrn_reflns_number 9361
_diffrn_reflns_point_group_measured_fraction_full 0.994
_diffrn_reflns_point_group_measured_fraction_max 0.994
_diffrn_reflns_theta_full 25.242
_diffrn_reflns_theta_max 25.997
_diffrn_reflns_theta_min 4.164
_diffrn_source 'Enhance (Mo) X-ray Source'
_exptl_absorpt_coefficient_mu 1.047
_exptl_absorpt_correction_T_max 1.00000
_exptl_absorpt_correction_T_min 0.62945
_exptl_absorpt_correction_type multi-scan
_exptl_absorpt_process_details
;
CrysAlisPro, Agilent Technologies,
Version 1.171.37.33 (release 27-03-2014 CrysAlis171 .NET)
(compiled Mar 27 2014,17:12:48)
Empirical absorption correction using spherical harmonics,
 implemented in SCALE3 ABSPACK scaling algorithm.
;
_exptl_crystal_colour colorless
_exptl_crystal_density_diffrn 1.800
_exptl_crystal_description block
_exptl_crystal_F_000 712
_exptl_crystal_size_max 0.400
_exptl_crystal_size_mid 0.300
_exptl_crystal_size_min 0.200
_refine_diff_density_max 1.123
_refine_diff_density_min -0.931
_refine_diff_density_rms 0.118
_refine_ls_extinction_method none
_refine_ls_goodness_of_fit_ref 1.090
_refine_ls_hydrogen_treatment mixed
_refine_ls_matrix_type full
_refine_ls_number_parameters 229
_refine_ls_number_reflns 2524
_refine_ls_number_restraints 0
_refine_ls_restrained_S_all 1.090
_refine_ls_R_factor_all 0.0925
_refine_ls_R_factor_gt 0.0667
_refine_ls_shift/su_max 0.000
_refine_ls_shift/su_mean 0.000
_refine_ls_structure_factor_coef Fsqd
_refine_ls_weighting_details 'w=1/[\s^2^(Fo^2^)+(0.0752P)^2^+1.0337P] where P=(Fo^2^+2Fc^2^)/3'
_refine_ls_weighting_scheme calc
_refine_ls_wR_factor_gt 0.1533
_refine_ls_wR_factor_ref 0.1725
_reflns_Friedel_coverage 0.000
_reflns_number_gt 1856
_reflns_number_total 2524
_reflns_threshold_expression 'I > 2\s(I)'
_cod_data_source_file c8ta06326e2.cif
_cod_data_source_block mx149
_cod_database_code 7237176
_shelx_space_group_comment
;
The symmetry employed for this shelxl refinement is uniquely defined
by the following loop, which should always be used as a source of
symmetry information in preference to the above space-group names.
They are only intended as comments.
;
_shelx_estimated_absorpt_t_min 0.679
_shelx_estimated_absorpt_t_max 0.818
_shelxl_version_number 2013-4

loop_
_space_group_symop_operation_xyz
'x, y, z'
'-x+1/2, y+1/2, -z+1/2'
'-x, -y, -z'
'x-1/2, -y-1/2, z-1/2'

loop_
_atom_site_label
_atom_site_type_symbol
_atom_site_fract_x
_atom_site_fract_y
_atom_site_fract_z
_atom_site_U_iso_or_equiv
_atom_site_adp_type
_atom_site_occupancy
_atom_site_site_symmetry_order
_atom_site_calc_flag
_atom_site_refinement_flags_posn
_atom_site_refinement_flags_adp
_atom_site_refinement_flags_occupancy
Zn1 Zn 1.0000 0.0000 0.0000 0.0260(3) Uani 1 2 d S . P
N1 N 1.1421(4) 0.3785(5) -0.1575(2) 0.0275(9) Uani 1 1 d . . .
C1 C 1.0961(5) 0.3347(6) -0.0891(3) 0.0255(10) Uani 1 1 d . . .
H1 H 1.0808 0.4093 -0.0469 0.031 Uiso 1 1 calc R U .
N4 N 1.0746(4) 0.1715(5) -0.0883(2) 0.0265(9) Uani 1 1 d . . .
N5 N 1.1905(6) 0.5371(6) -0.1806(3) 0.0432(12) Uani 1 1 d . . .
N9 N 0.8106(4) 0.1518(5) 0.0141(2) 0.0271(9) Uani 1 1 d . . .
C2 C 0.6915(5) 0.1332(6) 0.0527(3) 0.0282(11) Uani 1 1 d . . .
H2 H 0.6641 0.0364 0.0814 0.034 Uiso 1 1 calc R U .
N6 N 0.6178(4) 0.2736(5) 0.0442(2) 0.0293(9) Uani 1 1 d . . .
N10 N 0.4833(4) 0.3080(6) 0.0746(3) 0.0355(11) Uani 1 1 d . . .
N11 N 1.2264(4) 0.2303(5) 0.1850(2) 0.0295(9) Uani 1 1 d . . .
C3 C 1.1829(4) 0.0950(5) 0.1461(3) 0.0261(10) Uani 1 1 d . . .
H3 H 1.2031 -0.0196 0.1585 0.031 Uiso 1 1 calc R U .
N14 N 1.1083(4) 0.1481(5) 0.0886(2) 0.0282(9) Uani 1 1 d . . .
N15 N 1.3114(6) 0.2304(9) 0.2519(4) 0.0532(15) Uani 1 1 d . . .
N2 N 1.1499(4) 0.2386(6) -0.2022(2) 0.0357(10) Uani 1 1 d . . .
N3 N 1.1086(4) 0.1139(5) -0.1599(2) 0.0329(10) Uani 1 1 d . . .
N7 N 0.6880(4) 0.3827(5) -0.0004(3) 0.0339(10) Uani 1 1 d . . .
N8 N 0.8054(4) 0.3074(5) -0.0176(3) 0.0327(10) Uani 1 1 d . . .
N12 N 1.1775(5) 0.3700(6) 0.1506(3) 0.0425(11) Uani 1 1 d . . .
N13 N 1.1034(4) 0.3197(5) 0.0905(2) 0.0303(9) Uani 1 1 d . . .
O1 O 0.5853(4) 0.7512(5) 0.0926(2) 0.0485(11) Uani 1 1 d . . .
O2 O 0.4836(5) 0.6089(6) 0.1824(2) 0.0573(11) Uani 1 1 d . . .
O3 O 0.4824(4) 0.8820(5) 0.1855(3) 0.0582(12) Uani 1 1 d . . .
N16 N 0.5148(4) 0.7471(6) 0.1533(3) 0.0377(11) Uani 1 1 d . . .
H10B H 0.428(6) 0.337(7) 0.030(3) 0.036(15) Uiso 1 1 d . . .
H10A H 0.490(6) 0.405(9) 0.094(3) 0.045(18) Uiso 1 1 d . . .
H5B H 1.295(7) 0.526(7) -0.196(4) 0.058(19) Uiso 1 1 d . . .
H5A H 1.128(6) 0.546(7) -0.225(4) 0.046(17) Uiso 1 1 d . . .
H15B H 1.260(13) 0.251(13) 0.286(7) 0.14(5) Uiso 1 1 d . . .
H15A H 1.393(15) 0.188(16) 0.236(8) 0.20(6) Uiso 1 1 d . . .

loop_
_atom_site_aniso_label
_atom_site_aniso_U_11
_atom_site_aniso_U_22
_atom_site_aniso_U_33
_atom_site_aniso_U_23
_atom_site_aniso_U_13
_atom_site_aniso_U_12
Zn1 0.0182(4) 0.0218(4) 0.0382(5) 0.0002(3) 0.0064(3) 0.0010(3)
N1 0.024(2) 0.025(2) 0.033(2) 0.0036(17) 0.0051(17) 0.0040(16)
C1 0.022(2) 0.026(3) 0.029(2) 0.002(2) 0.0050(19) 0.0026(19)
N4 0.0210(19) 0.023(2) 0.036(2) -0.0022(18) 0.0051(17) 0.0055(16)
N5 0.040(3) 0.040(3) 0.049(3) 0.012(2) 0.012(2) -0.003(2)
N9 0.0198(19) 0.018(2) 0.043(2) -0.0008(17) 0.0046(18) 0.0021(15)
C2 0.020(2) 0.021(3) 0.043(3) 0.003(2) 0.010(2) 0.0006(18)
N6 0.0184(19) 0.025(2) 0.044(2) 0.0007(18) 0.0124(18) 0.0031(16)
N10 0.021(2) 0.031(3) 0.054(3) 0.002(2) 0.014(2) 0.0073(19)
N11 0.024(2) 0.026(2) 0.039(2) 0.0061(18) 0.0034(18) 0.0016(16)
C3 0.021(2) 0.011(2) 0.047(3) 0.004(2) 0.003(2) 0.0027(17)
N14 0.0200(19) 0.024(2) 0.041(2) -0.0022(18) 0.0052(18) -0.0021(16)
N15 0.033(3) 0.078(4) 0.048(3) 0.010(3) -0.010(3) -0.002(3)
N2 0.028(2) 0.041(3) 0.038(2) 0.002(2) 0.005(2) -0.0004(19)
N3 0.026(2) 0.031(2) 0.041(2) -0.0045(19) 0.0069(18) 0.0001(18)
N7 0.023(2) 0.024(2) 0.055(3) 0.0120(19) 0.0113(19) 0.0033(17)
N8 0.020(2) 0.022(2) 0.056(3) 0.006(2) 0.0112(19) 0.0041(16)
N12 0.042(3) 0.038(3) 0.047(3) 0.004(2) 0.002(2) -0.003(2)
N13 0.031(2) 0.027(2) 0.032(2) 0.0003(18) -0.0013(18) -0.0013(18)
O1 0.029(2) 0.065(3) 0.052(2) -0.005(2) 0.0071(19) -0.0077(18)
O2 0.066(3) 0.042(3) 0.064(3) 0.006(2) 0.018(2) 0.003(2)
O3 0.055(3) 0.040(3) 0.080(3) -0.012(2) 0.011(2) 0.012(2)
N16 0.027(2) 0.043(3) 0.043(3) 0.001(2) 0.003(2) 0.0057(19)

loop_
_atom_type_symbol
_atom_type_description
_atom_type_scat_dispersion_real
_atom_type_scat_dispersion_imag
_atom_type_scat_source
C C 0.0033 0.0016 'International Tables Vol C Tables 4.2.6.8 and 6.1.1.4'
N N 0.0061 0.0033 'International Tables Vol C Tables 4.2.6.8 and 6.1.1.4'
O O 0.0106 0.0060 'International Tables Vol C Tables 4.2.6.8 and 6.1.1.4'
Zn Zn 0.2839 1.4301 'International Tables Vol C Tables 4.2.6.8 and 6.1.1.4'
H H 0.0000 0.0000 'International Tables Vol C Tables 4.2.6.8 and 6.1.1.4'

loop_
_geom_angle_atom_site_label_1
_geom_angle_atom_site_label_2
_geom_angle_atom_site_label_3
_geom_angle
_geom_angle_site_symmetry_1
_geom_angle_site_symmetry_3
N4 Zn1 N4 180.0 . 3_755
N4 Zn1 N9 90.42(14) . .
N4 Zn1 N9 89.58(14) 3_755 .
N4 Zn1 N9 89.58(14) . 3_755
N4 Zn1 N9 90.42(14) 3_755 3_755
N9 Zn1 N9 180.0 . 3_755
N4 Zn1 N14 89.74(14) . 3_755
N4 Zn1 N14 90.26(14) 3_755 3_755
N9 Zn1 N14 89.69(14) . 3_755
N9 Zn1 N14 90.31(14) 3_755 3_755
N4 Zn1 N14 90.26(14) . .
N4 Zn1 N14 89.74(14) 3_755 .
N9 Zn1 N14 90.30(14) . .
N9 Zn1 N14 89.69(14) 3_755 .
N14 Zn1 N14 180.0 3_755 .
C1 N1 N2 108.6(4) . .
C1 N1 N5 127.5(4) . .
N2 N1 N5 123.6(4) . .
N4 C1 N1 108.8(4) . .
N4 C1 H1 125.6 . .
N1 C1 H1 125.6 . .
C1 N4 N3 106.5(4) . .
C1 N4 Zn1 132.6(3) . .
N3 N4 Zn1 120.9(3) . .
N1 N5 H5B 108(3) . .
N1 N5 H5A 95(3) . .
H5B N5 H5A 112(5) . .
C2 N9 N8 106.2(4) . .
C2 N9 Zn1 134.6(3) . .
N8 N9 Zn1 119.1(3) . .
N6 C2 N9 107.5(4) . .
N6 C2 H2 126.2 . .
N9 C2 H2 126.2 . .
C2 N6 N7 110.1(4) . .
C2 N6 N10 126.8(4) . .
N7 N6 N10 123.0(4) . .
N6 N10 H10B 103(3) . .
N6 N10 H10A 105(4) . .
H10B N10 H10A 98(5) . .
C3 N11 N12 109.8(4) . .
C3 N11 N15 126.2(4) . .
N12 N11 N15 124.0(5) . .
N14 C3 N11 107.0(4) . .
N14 C3 H3 126.5 . .
N11 C3 H3 126.5 . .
C3 N14 N13 109.1(4) . .
C3 N14 Zn1 128.2(3) . .
N13 N14 Zn1 122.7(3) . .
N11 N15 H15B 106(8) . .
N11 N15 H15A 104(9) . .
H15B N15 H15A 149(10) . .
N3 N2 N1 106.5(4) . .
N2 N3 N4 109.6(4) . .
N8 N7 N6 105.4(4) . .
N7 N8 N9 110.7(4) . .
N13 N12 N11 106.3(4) . .
N12 N13 N14 107.8(4) . .
O2 N16 O3 120.9(5) . .
O2 N16 O1 119.7(5) . .
O3 N16 O1 119.4(5) . .

loop_
_geom_bond_atom_site_label_1
_geom_bond_atom_site_label_2
_geom_bond_distance
_geom_bond_site_symmetry_2
Zn1 N4 2.166(4) .
Zn1 N4 2.166(4) 3_755
Zn1 N9 2.171(4) .
Zn1 N9 2.171(4) 3_755
Zn1 N14 2.175(4) 3_755
Zn1 N14 2.175(4) .
N1 C1 1.312(6) .
N1 N2 1.352(6) .
N1 N5 1.395(6) .
C1 N4 1.307(6) .
C1 H1 0.9500 .
N4 N3 1.359(5) .
N5 H5B 1.03(7) .
N5 H5A 0.97(6) .
N9 C2 1.322(6) .
N9 N8 1.348(5) .
C2 N6 1.318(6) .
C2 H2 0.9500 .
N6 N7 1.338(5) .
N6 N10 1.407(5) .
N10 H10B 0.96(5) .
N10 H10A 0.84(6) .
N11 C3 1.327(6) .
N11 N12 1.335(6) .
N11 N15 1.400(6) .
C3 N14 1.283(6) .
C3 H3 0.9500 .
N14 N13 1.359(5) .
N15 H15B 0.79(12) .
N15 H15A 0.89(14) .
N2 N3 1.291(6) .
N7 N8 1.297(5) .
N12 N13 1.308(6) .
O1 N16 1.249(6) .
O2 N16 1.241(6) .
O3 N16 1.244(6) .

loop_
_geom_hbond_atom_site_label_D
_geom_hbond_atom_site_label_H
_geom_hbond_atom_site_label_A
_geom_hbond_distance_DH
_geom_hbond_distance_HA
_geom_hbond_distance_DA
_geom_hbond_angle_DHA
_geom_hbond_site_symmetry_A
N10 H10B O1 0.96(5) 2.23(5) 2.991(7) 136(4) 3_665
N10 H10B N7 0.96(5) 2.52(5) 3.194(6) 127(4) 3_665
N10 H10A O2 0.84(6) 2.23(6) 3.022(7) 159(6) .
N5 H5B O2 1.03(7) 2.36(7) 3.289(7) 150(5) 3_765
N5 H5B N2 1.03(7) 2.49(6) 2.997(6) 110(4) 2_754
N5 H5A O3 0.97(6) 2.13(6) 3.088(7) 168(5) 4_675
N15 H15B O3 0.79(12) 2.56(12) 3.221(9) 141(10) 2_645

loop_
_geom_torsion_atom_site_label_1
_geom_torsion_atom_site_label_2
_geom_torsion_atom_site_label_3
_geom_torsion_atom_site_label_4
_geom_torsion
N2 N1 C1 N4 0.2(5)
N5 N1 C1 N4 -173.3(4)
N1 C1 N4 N3 -0.3(5)
N1 C1 N4 Zn1 -179.9(3)
N8 N9 C2 N6 0.0(5)
Zn1 N9 C2 N6 175.5(3)
N9 C2 N6 N7 0.6(6)
N9 C2 N6 N10 179.0(5)
N12 N11 C3 N14 0.0(5)
N15 N11 C3 N14 -179.7(5)
N11 C3 N14 N13 -0.2(5)
N11 C3 N14 Zn1 -179.3(3)
C1 N1 N2 N3 0.0(5)
N5 N1 N2 N3 173.9(4)
N1 N2 N3 N4 -0.2(5)
C1 N4 N3 N2 0.3(5)
Zn1 N4 N3 N2 179.9(3)
C2 N6 N7 N8 -0.9(5)
N10 N6 N7 N8 -179.5(5)
N6 N7 N8 N9 1.0(5)
C2 N9 N8 N7 -0.6(5)
Zn1 N9 N8 N7 -176.9(3)
C3 N11 N12 N13 0.2(5)
N15 N11 N12 N13 179.9(5)
N11 N12 N13 N14 -0.3(5)
C3 N14 N13 N12 0.3(5)
Zn1 N14 N13 N12 179.5(3)
